data_7207678
loop_
_publ_author_name
'Bai, Dan'
'Benniston, Andrew C.'
'Hagon, Jerry'
'Lemmetyinen, Helge'
'Tkachenko, Nikolai V.'
'Clegg, William'
'Harrington, Ross W.'

_publ_section_title
;
 Exploring F\"orster electronic energy transfer in a decoupled
 anthracenyl-based borondipyrromethene (bodipy) dyad.
;
_journal_issue 13
_journal_name_full 'Physical chemistry chemical physics : PCCP'
_journal_page_first 4447
_journal_page_last 4456
_journal_paper_doi 10.1039/c2cp23868c
_journal_volume 14
_journal_year 2012
_chemical_formula_moiety 'C39 H36 B F2 N5'
_chemical_formula_sum 'C39 H36 B F2 N5'
_chemical_formula_weight 623.54
_chemical_name_systematic
;
?
;
_space_group_IT_number 14
_symmetry_cell_setting monoclinic
_symmetry_space_group_name_Hall '-P 2yn'
_symmetry_space_group_name_H-M 'P 1 21/n 1'
_atom_sites_solution_hydrogens geom
_atom_sites_solution_primary direct
_atom_sites_solution_secondary difmap
_audit_creation_method SHELXL-97
_cell_angle_alpha 90.00
_cell_angle_beta 93.888(2)
_cell_angle_gamma 90.00
_cell_formula_units_Z 4
_cell_length_a 11.8930(3)
_cell_length_b 15.1400(3)
_cell_length_c 17.8155(4)
_cell_measurement_reflns_used 6210
_cell_measurement_temperature 150(2)
_cell_measurement_theta_max 62.22
_cell_measurement_theta_min 2.48
_cell_volume 3200.48(13)
_computing_cell_refinement
;
CrysAlisPro, Oxford Diffraction Ltd.,
Version 1.171.33.66 (release 28-04-2010 CrysAlis171 .NET)
(compiled Apr 28 2010,14:27:37)
;
_computing_data_collection
;
CrysAlisPro, Oxford Diffraction Ltd.,
Version 1.171.33.66 (release 28-04-2010 CrysAlis171 .NET)
(compiled Apr 28 2010,14:27:37)
;
_computing_data_reduction
;
CrysAlisPro, Oxford Diffraction Ltd.,
Version 1.171.33.66 (release 28-04-2010 CrysAlis171 .NET)
(compiled Apr 28 2010,14:27:37)
;
_computing_molecular_graphics 'Bruker SHELXTL'
_computing_publication_material 'Bruker SHELXTL and local programs'
_computing_structure_refinement 'Bruker SHELXTL'
_computing_structure_solution 'Bruker SHELXTL'
_diffrn_ambient_temperature 150(2)
_diffrn_detector_area_resol_mean 10.3968
_diffrn_measured_fraction_theta_full 0.977
_diffrn_measured_fraction_theta_max 0.977
_diffrn_measurement_device_type 'Oxford Diffraction Gemini A Ultra diffractometer'
_diffrn_measurement_method '\w scans'
_diffrn_radiation_monochromator none
_diffrn_radiation_source 'sealed tube with Enhance Ultra optics'
_diffrn_radiation_type CuK\a
_diffrn_radiation_wavelength 1.54184
_diffrn_reflns_av_R_equivalents 0.0183
_diffrn_reflns_av_sigmaI/netI 0.0189
_diffrn_reflns_limit_h_max 13
_diffrn_reflns_limit_h_min -13
_diffrn_reflns_limit_k_max 16
_diffrn_reflns_limit_k_min -17
_diffrn_reflns_limit_l_max 20
_diffrn_reflns_limit_l_min -18
_diffrn_reflns_number 10234
_diffrn_reflns_theta_full 62.31
_diffrn_reflns_theta_max 62.31
_diffrn_reflns_theta_min 3.84
_exptl_absorpt_coefficient_mu 0.679
_exptl_absorpt_correction_T_max 0.935
_exptl_absorpt_correction_T_min 0.773
_exptl_absorpt_correction_type multi-scan
_exptl_absorpt_process_details
;
CrysAlisPro, Oxford Diffraction Ltd.,
Version 1.171.33.66 (release 28-04-2010 CrysAlis171 .NET)
(compiled Apr 28 2010,14:27:37)
Empirical absorption correction using spherical harmonics,
implemented in SCALE3 ABSPACK scaling algorithm.
;
_exptl_crystal_colour red
_exptl_crystal_density_diffrn 1.294
_exptl_crystal_density_method 'not measured'
_exptl_crystal_description block
_exptl_crystal_F_000 1312
_exptl_crystal_size_max 0.40
_exptl_crystal_size_mid 0.40
_exptl_crystal_size_min 0.10
_refine_diff_density_max 0.430
_refine_diff_density_min -0.253
_refine_diff_density_rms 0.039
_refine_ls_extinction_coef 0.00042(9)
_refine_ls_extinction_expression Fc^*^=kFc[1+0.001xFc^2^\l^3^/sin(2\q)]^-1/4^
_refine_ls_extinction_method SHELXL
_refine_ls_goodness_of_fit_ref 1.035
_refine_ls_hydrogen_treatment constr
_refine_ls_matrix_type full
_refine_ls_number_parameters 431
_refine_ls_number_reflns 4970
_refine_ls_number_restraints 0
_refine_ls_restrained_S_all 1.035
_refine_ls_R_factor_all 0.0505
_refine_ls_R_factor_gt 0.0430
_refine_ls_shift/su_max 0.000
_refine_ls_shift/su_mean 0.000
_refine_ls_structure_factor_coef Fsqd
_refine_ls_weighting_details 'calc w=1/[\s^2^(Fo^2^)+(0.0632P)^2^+1.4053P] where P=(Fo^2^+2Fc^2^)/3'
_refine_ls_weighting_scheme calc
_refine_ls_wR_factor_gt 0.1157
_refine_ls_wR_factor_ref 0.1211
_reflns_number_gt 4251
_reflns_number_total 4970
_reflns_threshold_expression I>2\s(I)
_cod_data_source_file c2cp23868c.txt
_cod_data_source_block acb101
_cod_original_sg_symbol_H-M 'P 21/n'
_cod_database_code 7207678
_computing_special_details
;
TITL acb101 in P2(1)/n
CELL 1.54184 11.8930 15.1400 17.8155 90.000 93.888 90.000
ZERR 4.00 0.0003 0.0003 0.0004 0.000 0.002 0.000
LATT 1
SYMM 0.5-X, 0.5+Y, 0.5-Z
SFAC C H N F B
UNIT 156 144 20 8 4

REM red block
SIZE 0.4 0.4 0.1
TEMP -123

L.S. 8
BOND $H
CONF
ACTA
FMAP 2
PLAN 5

WGHT 0.063200 1.405300
EXTI 0.000417
FVAR 0.08709
F1 4 0.216721 0.246303 0.679658 11.00000 0.04099 0.03399 =
0.04951 0.00609 0.00690 -0.00635
F2 4 0.228526 0.260136 0.553917 11.00000 0.04366 0.04676 =
0.04439 -0.01051 -0.00099 -0.00626
N1 3 0.193069 0.391671 0.626411 11.00000 0.03397 0.03243 =
0.03729 0.00274 0.00102 -0.00759
N2 3 0.381053 0.318276 0.635755 11.00000 0.03460 0.03330 =
0.03460 -0.00068 0.00295 -0.00546
N3 3 0.541969 0.885217 0.671697 11.00000 0.05331 0.03366 =
0.05308 -0.00261 0.01982 -0.00756
N4 3 0.593570 0.958700 0.656700 11.00000 0.05861 0.03523 =
0.05218 -0.00453 0.02320 -0.00683
N5 3 0.649997 0.943910 0.594805 11.00000 0.03630 0.03032 =
0.03934 0.00019 0.00633 -0.00580
B 5 0.252914 0.301077 0.623548 11.00000 0.03627 0.03346 =
0.03443 -0.00114 0.00167 -0.00582
C1 1 0.081803 0.407493 0.629195 11.00000 0.03388 0.03821 =
0.04284 0.00380 0.00111 -0.00547
C2 1 0.061593 0.498908 0.632692 11.00000 0.03945 0.04051 =
0.05407 0.00568 0.00304 -0.00380
C3 1 0.164213 0.541033 0.628791 11.00000 0.04371 0.03443 =
0.05149 0.00500 0.00222 -0.00515
C4 1 0.247957 0.473686 0.626149 11.00000 0.03597 0.03126 =
0.03827 0.00353 0.00120 -0.00748
C5 1 0.365250 0.477558 0.628337 11.00000 0.04003 0.03644 =
0.03017 0.00249 0.00239 -0.00947
C6 1 0.431612 0.401357 0.634345 11.00000 0.03563 0.03557 =
0.03286 0.00133 0.00410 -0.00930
C7 1 0.550336 0.389140 0.646569 11.00000 0.03537 0.04661 =
0.03843 -0.00029 0.00542 -0.00751
C8 1 0.569054 0.298811 0.654256 11.00000 0.03535 0.04702 =
0.03624 -0.00341 0.00476 -0.00042
C9 1 0.463368 0.256758 0.647866 11.00000 0.03674 0.04053 =
0.03163 -0.00387 0.00301 -0.00154
C10 1 -0.005269 0.336673 0.626914 11.00000 0.03568 0.04140 =
0.05496 0.00423 0.00118 -0.00872
AFIX 137
H10A 2 0.031622 0.278791 0.626945 11.00000 -1.50000
H10B 2 -0.055166 0.342973 0.581148 11.00000 -1.50000
H10C 2 -0.049559 0.341651 0.671146 11.00000 -1.50000
AFIX 0
C11 1 -0.052364 0.541679 0.641414 11.00000 0.04728 0.04973 =
0.06719 0.00940 -0.00121 -0.00623
AFIX 23
H11A 2 -0.100163 0.500608 0.668511 11.00000 -1.20000
H11B 2 -0.041678 0.595856 0.672189 11.00000 -1.20000
AFIX 0
C12 1 -0.111280 0.564965 0.567594 11.00000 0.06338 0.09678 =
0.06665 0.01303 0.00434 0.00347
AFIX 137
H12A 2 -0.183203 0.593680 0.575991 11.00000 -1.50000
H12B 2 -0.125276 0.511162 0.537833 11.00000 -1.50000
H12C 2 -0.064114 0.605371 0.540403 11.00000 -1.50000
AFIX 0
C13 1 0.178935 0.639816 0.628386 11.00000 0.04954 0.03643 =
0.08909 0.00704 0.00453 -0.00179
AFIX 137
H13A 2 0.105107 0.668223 0.620019 11.00000 -1.50000
H13B 2 0.226732 0.656526 0.587996 11.00000 -1.50000
H13C 2 0.214548 0.658984 0.676881 11.00000 -1.50000
AFIX 0
C14 1 0.640926 0.457848 0.653639 11.00000 0.03584 0.05641 =
0.06744 0.00416 0.00512 -0.01235
AFIX 137
H14A 2 0.714147 0.429159 0.664251 11.00000 -1.50000
H14B 2 0.626257 0.498270 0.694813 11.00000 -1.50000
H14C 2 0.641687 0.491101 0.606481 11.00000 -1.50000
AFIX 0
C15 1 0.679681 0.252043 0.669553 11.00000 0.03763 0.05247 =
0.06104 -0.01023 0.00511 -0.00056
AFIX 23
H15A 2 0.738545 0.284032 0.643724 11.00000 -1.20000
H15B 2 0.673622 0.191872 0.647902 11.00000 -1.20000
AFIX 0
C16 1 0.715850 0.245014 0.751822 11.00000 0.05299 0.10198 =
0.07155 -0.02066 -0.01750 0.02442
AFIX 137
H16A 2 0.782721 0.207249 0.758350 11.00000 -1.50000
H16B 2 0.654644 0.219246 0.778793 11.00000 -1.50000
H16C 2 0.733768 0.303966 0.771964 11.00000 -1.50000
AFIX 0
C17 1 0.440215 0.161058 0.653355 11.00000 0.04126 0.03855 =
0.04948 -0.00496 -0.00087 0.00167
AFIX 137
H17A 2 0.384907 0.151026 0.690805 11.00000 -1.50000
H17B 2 0.510210 0.129768 0.668587 11.00000 -1.50000
H17C 2 0.410189 0.138980 0.604310 11.00000 -1.50000
AFIX 0
C18 1 0.419915 0.565851 0.626690 11.00000 0.03373 0.03457 =
0.03833 0.00335 0.00183 -0.00699
C19 1 0.432535 0.617082 0.691133 11.00000 0.05238 0.04668 =
0.03455 0.00343 0.00763 -0.01694
AFIX 43
H19 2 0.408728 0.594803 0.737316 11.00000 -1.20000
AFIX 0
C20 1 0.479379 0.700100 0.688642 11.00000 0.05121 0.04404 =
0.03434 -0.00337 0.00581 -0.01554
AFIX 43
H20 2 0.485725 0.735058 0.733009 11.00000 -1.20000
AFIX 0
C21 1 0.517509 0.733620 0.622412 11.00000 0.03011 0.03521 =
0.03692 0.00204 0.00121 -0.00486
C22 1 0.506337 0.681497 0.558081 11.00000 0.04610 0.03727 =
0.03519 0.00357 0.00802 -0.00897
AFIX 43
H22 2 0.532923 0.702685 0.512319 11.00000 -1.20000
AFIX 0
C23 1 0.456833 0.599119 0.560305 11.00000 0.04945 0.03567 =
0.03495 -0.00145 0.00516 -0.00977
AFIX 43
H23 2 0.447992 0.564806 0.515650 11.00000 -1.20000
AFIX 0
C24 1 0.565364 0.822513 0.620208 11.00000 0.03216 0.03437 =
0.03486 0.00123 0.00099 -0.00278
C25 1 0.635123 0.859888 0.571004 11.00000 0.03630 0.03227 =
0.03482 -0.00258 0.00317 -0.00705
AFIX 43
H25 2 0.666304 0.832540 0.529148 11.00000 -1.20000
AFIX 0
C26 1 0.713824 1.013955 0.563711 11.00000 0.03997 0.03037 =
0.03648 -0.00252 0.00713 -0.00682
C27 1 0.658811 1.076424 0.520690 11.00000 0.04231 0.03643 =
0.04371 -0.00181 0.00171 -0.00251
AFIX 43
H27 2 0.579600 1.072437 0.510122 11.00000 -1.20000
AFIX 0
C28 1 0.719539 1.147285 0.491706 11.00000 0.05155 0.03267 =
0.04363 0.00459 0.00118 -0.00179
AFIX 43
H28 2 0.681240 1.190904 0.461359 11.00000 -1.20000
AFIX 0
C29 1 0.832550 1.153221 0.507110 11.00000 0.05315 0.02892 =
0.03744 0.00111 0.00597 -0.00735
AFIX 43
H29 2 0.872265 1.201680 0.487745 11.00000 -1.20000
AFIX 0
C30 1 0.892805 1.088882 0.551394 11.00000 0.04407 0.02919 =
0.03394 -0.00464 0.00634 -0.00805
C31 1 1.009393 1.093671 0.566708 11.00000 0.04767 0.03054 =
0.03914 -0.00318 0.00910 -0.01031
AFIX 43
H31 2 1.049543 1.142316 0.548046 11.00000 -1.20000
AFIX 0
C32 1 1.068407 1.028674 0.608799 11.00000 0.04084 0.03601 =
0.03613 -0.00719 0.00587 -0.00658
C33 1 1.187322 1.032898 0.624313 11.00000 0.04072 0.04382 =
0.04677 -0.01036 0.00619 -0.00715
AFIX 43
H33 2 1.227944 1.081842 0.606621 11.00000 -1.20000
AFIX 0
C34 1 1.243281 0.968615 0.663691 11.00000 0.04105 0.05719 =
0.04752 -0.01282 0.00289 -0.00192
AFIX 43
H34 2 1.322531 0.973114 0.673826 11.00000 -1.20000
AFIX 0
C35 1 1.185197 0.894720 0.689982 11.00000 0.05126 0.05491 =
0.03749 -0.00209 0.00242 0.00665
AFIX 43
H35 2 1.225864 0.849208 0.716601 11.00000 -1.20000
AFIX 0
C36 1 1.071300 0.888213 0.677460 11.00000 0.04936 0.04612 =
0.03560 0.00299 0.00534 -0.00154
AFIX 43
H36 2 1.033186 0.838429 0.695964 11.00000 -1.20000
AFIX 0
C37 1 1.008441 0.955152 0.636925 11.00000 0.04419 0.03806 =
0.03123 -0.00223 0.00364 -0.00311
C38 1 0.891553 0.950924 0.623000 11.00000 0.04263 0.03486 =
0.03779 0.00211 0.00647 -0.00855
AFIX 43
H38 2 0.851386 0.902825 0.642559 11.00000 -1.20000
AFIX 0
C39 1 0.832584 1.015719 0.581047 11.00000 0.04267 0.03021 =
0.03210 -0.00278 0.00485 -0.00537

HKLF 4

REM acb101 in P2(1)/n
REM R1 = 0.0430 for 4251 Fo > 4sig(Fo) and 0.0505 for all 4970 data
REM 431 parameters refined using 0 restraints

END

;

loop_
_symmetry_equiv_pos_as_xyz
'x, y, z'
'-x+1/2, y+1/2, -z+1/2'
'-x, -y, -z'
'x-1/2, -y-1/2, z-1/2'

loop_
_atom_site_label
_atom_site_type_symbol
_atom_site_fract_x
_atom_site_fract_y
_atom_site_fract_z
_atom_site_U_iso_or_equiv
_atom_site_adp_type
_atom_site_occupancy
_atom_site_symmetry_multiplicity
_atom_site_calc_flag
_atom_site_refinement_flags
F1 F 0.21672(9) 0.24630(7) 0.67966(6) 0.0413(3) Uani 1 1 d .
F2 F 0.22853(9) 0.26014(8) 0.55392(6) 0.0451(3) Uani 1 1 d .
N1 N 0.19307(12) 0.39167(10) 0.62641(8) 0.0346(4) Uani 1 1 d .
N2 N 0.38105(12) 0.31828(10) 0.63576(8) 0.0341(4) Uani 1 1 d .
N3 N 0.54197(15) 0.88522(11) 0.67170(10) 0.0459(4) Uani 1 1 d .
N4 N 0.59357(15) 0.95870(11) 0.65670(10) 0.0478(4) Uani 1 1 d .
N5 N 0.65000(12) 0.94391(10) 0.59480(9) 0.0351(4) Uani 1 1 d .
B B 0.25291(18) 0.30108(15) 0.62355(12) 0.0348(5) Uani 1 1 d .
C1 C 0.08180(16) 0.40749(13) 0.62920(11) 0.0384(4) Uani 1 1 d .
C2 C 0.06159(17) 0.49891(14) 0.63269(12) 0.0447(5) Uani 1 1 d .
C3 C 0.16421(17) 0.54103(13) 0.62879(12) 0.0433(5) Uani 1 1 d .
C4 C 0.24796(15) 0.47369(12) 0.62615(10) 0.0352(4) Uani 1 1 d .
C5 C 0.36525(15) 0.47756(13) 0.62834(10) 0.0355(4) Uani 1 1 d .
C6 C 0.43161(15) 0.40136(12) 0.63434(10) 0.0346(4) Uani 1 1 d .
C7 C 0.55034(16) 0.38914(14) 0.64657(11) 0.0400(5) Uani 1 1 d .
C8 C 0.56905(16) 0.29881(14) 0.65426(11) 0.0394(5) Uani 1 1 d .
C9 C 0.46337(15) 0.25676(13) 0.64787(10) 0.0363(4) Uani 1 1 d .
C10 C -0.00527(16) 0.33667(14) 0.62691(12) 0.0441(5) Uani 1 1 d .
H10A H 0.0316 0.2788 0.6269 0.066 Uiso 1 1 calc R
H10B H -0.0552 0.3430 0.5811 0.066 Uiso 1 1 calc R
H10C H -0.0496 0.3417 0.6711 0.066 Uiso 1 1 calc R
C11 C -0.05236(18) 0.54168(16) 0.64141(14) 0.0550(6) Uani 1 1 d .
H11A H -0.1002 0.5006 0.6685 0.066 Uiso 1 1 calc R
H11B H -0.0417 0.5959 0.6722 0.066 Uiso 1 1 calc R
C12 C -0.1113(2) 0.5650(2) 0.56759(16) 0.0756(8) Uani 1 1 d .
H12A H -0.1832 0.5937 0.5760 0.113 Uiso 1 1 calc R
H12B H -0.1253 0.5112 0.5378 0.113 Uiso 1 1 calc R
H12C H -0.0641 0.6054 0.5404 0.113 Uiso 1 1 calc R
C13 C 0.1789(2) 0.63982(14) 0.62839(16) 0.0584(6) Uani 1 1 d .
H13A H 0.1051 0.6682 0.6200 0.088 Uiso 1 1 calc R
H13B H 0.2267 0.6565 0.5880 0.088 Uiso 1 1 calc R
H13C H 0.2145 0.6590 0.6769 0.088 Uiso 1 1 calc R
C14 C 0.64093(17) 0.45785(16) 0.65364(14) 0.0532(6) Uani 1 1 d .
H14A H 0.7141 0.4292 0.6643 0.080 Uiso 1 1 calc R
H14B H 0.6263 0.4983 0.6948 0.080 Uiso 1 1 calc R
H14C H 0.6417 0.4911 0.6065 0.080 Uiso 1 1 calc R
C15 C 0.67968(17) 0.25204(15) 0.66955(13) 0.0503(5) Uani 1 1 d .
H15A H 0.7385 0.2840 0.6437 0.060 Uiso 1 1 calc R
H15B H 0.6736 0.1919 0.6479 0.060 Uiso 1 1 calc R
C16 C 0.7159(2) 0.2450(2) 0.75182(16) 0.0765(8) Uani 1 1 d .
H16A H 0.7827 0.2072 0.7584 0.115 Uiso 1 1 calc R
H16B H 0.6546 0.2192 0.7788 0.115 Uiso 1 1 calc R
H16C H 0.7338 0.3040 0.7720 0.115 Uiso 1 1 calc R
C17 C 0.44021(17) 0.16106(13) 0.65336(12) 0.0433(5) Uani 1 1 d .
H17A H 0.3849 0.1510 0.6908 0.065 Uiso 1 1 calc R
H17B H 0.5102 0.1298 0.6686 0.065 Uiso 1 1 calc R
H17C H 0.4102 0.1390 0.6043 0.065 Uiso 1 1 calc R
C18 C 0.41992(15) 0.56585(12) 0.62669(10) 0.0356(4) Uani 1 1 d .
C19 C 0.43254(18) 0.61708(14) 0.69113(11) 0.0443(5) Uani 1 1 d .
H19 H 0.4087 0.5948 0.7373 0.053 Uiso 1 1 calc R
C20 C 0.47938(17) 0.70010(14) 0.68864(11) 0.0431(5) Uani 1 1 d .
H20 H 0.4857 0.7351 0.7330 0.052 Uiso 1 1 calc R
C21 C 0.51751(14) 0.73362(13) 0.62241(10) 0.0341(4) Uani 1 1 d .
C22 C 0.50634(16) 0.68150(13) 0.55808(11) 0.0393(5) Uani 1 1 d .
H22 H 0.5329 0.7027 0.5123 0.047 Uiso 1 1 calc R
C23 C 0.45683(17) 0.59912(13) 0.56030(11) 0.0399(5) Uani 1 1 d .
H23 H 0.4480 0.5648 0.5156 0.048 Uiso 1 1 calc R
C24 C 0.56536(15) 0.82251(12) 0.62021(10) 0.0339(4) Uani 1 1 d .
C25 C 0.63512(15) 0.85989(12) 0.57100(10) 0.0344(4) Uani 1 1 d .
H25 H 0.6663 0.8325 0.5291 0.041 Uiso 1 1 calc R
C26 C 0.71382(16) 1.01395(12) 0.56371(10) 0.0354(4) Uani 1 1 d .
C27 C 0.65881(17) 1.07642(13) 0.52069(11) 0.0409(5) Uani 1 1 d .
H27 H 0.5796 1.0724 0.5101 0.049 Uiso 1 1 calc R
C28 C 0.71954(18) 1.14729(13) 0.49171(11) 0.0427(5) Uani 1 1 d .
H28 H 0.6812 1.1909 0.4614 0.051 Uiso 1 1 calc R
C29 C 0.83255(17) 1.15322(13) 0.50711(11) 0.0397(5) Uani 1 1 d .
H29 H 0.8723 1.2017 0.4877 0.048 Uiso 1 1 calc R
C30 C 0.89280(16) 1.08888(12) 0.55139(10) 0.0356(4) Uani 1 1 d .
C31 C 1.00939(17) 1.09367(13) 0.56671(11) 0.0388(5) Uani 1 1 d .
H31 H 1.0495 1.1423 0.5480 0.047 Uiso 1 1 calc R
C32 C 1.06841(16) 1.02867(13) 0.60880(11) 0.0375(4) Uani 1 1 d .
C33 C 1.18732(17) 1.03290(14) 0.62431(12) 0.0436(5) Uani 1 1 d .
H33 H 1.2279 1.0818 0.6066 0.052 Uiso 1 1 calc R
C34 C 1.24328(18) 0.96862(15) 0.66369(12) 0.0486(5) Uani 1 1 d .
H34 H 1.3225 0.9731 0.6738 0.058 Uiso 1 1 calc R
C35 C 1.18520(18) 0.89472(15) 0.68998(12) 0.0479(5) Uani 1 1 d .
H35 H 1.2259 0.8492 0.7166 0.057 Uiso 1 1 calc R
C36 C 1.07130(18) 0.88821(14) 0.67746(11) 0.0436(5) Uani 1 1 d .
H36 H 1.0332 0.8384 0.6960 0.052 Uiso 1 1 calc R
C37 C 1.00844(16) 0.95515(13) 0.63693(10) 0.0378(4) Uani 1 1 d .
C38 C 0.89155(16) 0.95092(13) 0.62300(11) 0.0383(4) Uani 1 1 d .
H38 H 0.8514 0.9028 0.6426 0.046 Uiso 1 1 calc R
C39 C 0.83258(16) 1.01572(12) 0.58105(10) 0.0349(4) Uani 1 1 d .

loop_
_atom_site_aniso_label
_atom_site_aniso_U_11
_atom_site_aniso_U_22
_atom_site_aniso_U_33
_atom_site_aniso_U_23
_atom_site_aniso_U_13
_atom_site_aniso_U_12
F1 0.0410(6) 0.0340(6) 0.0495(6) 0.0061(5) 0.0069(5) -0.0063(5)
F2 0.0437(6) 0.0468(7) 0.0444(6) -0.0105(5) -0.0010(5) -0.0063(5)
N1 0.0340(8) 0.0324(9) 0.0373(8) 0.0027(7) 0.0010(6) -0.0076(7)
N2 0.0346(8) 0.0333(9) 0.0346(8) -0.0007(7) 0.0029(6) -0.0055(7)
N3 0.0533(10) 0.0337(9) 0.0531(10) -0.0026(8) 0.0198(8) -0.0076(8)
N4 0.0586(11) 0.0352(9) 0.0522(10) -0.0045(8) 0.0232(9) -0.0068(8)
N5 0.0363(8) 0.0303(8) 0.0393(9) 0.0002(7) 0.0063(7) -0.0058(7)
B 0.0363(11) 0.0335(11) 0.0344(11) -0.0011(9) 0.0017(9) -0.0058(9)
C1 0.0339(10) 0.0382(11) 0.0428(11) 0.0038(8) 0.0011(8) -0.0055(8)
C2 0.0394(11) 0.0405(12) 0.0541(12) 0.0057(10) 0.0030(9) -0.0038(9)
C3 0.0437(11) 0.0344(11) 0.0515(12) 0.0050(9) 0.0022(9) -0.0051(9)
C4 0.0360(10) 0.0313(10) 0.0383(10) 0.0035(8) 0.0012(8) -0.0075(8)
C5 0.0400(10) 0.0364(11) 0.0302(9) 0.0025(8) 0.0024(8) -0.0095(8)
C6 0.0356(10) 0.0356(11) 0.0329(10) 0.0013(8) 0.0041(8) -0.0093(8)
C7 0.0354(10) 0.0466(12) 0.0384(10) -0.0003(9) 0.0054(8) -0.0075(9)
C8 0.0353(10) 0.0470(12) 0.0362(10) -0.0034(9) 0.0048(8) -0.0004(9)
C9 0.0367(10) 0.0405(11) 0.0316(10) -0.0039(8) 0.0030(8) -0.0015(8)
C10 0.0357(10) 0.0414(12) 0.0550(12) 0.0042(9) 0.0012(9) -0.0087(9)
C11 0.0473(12) 0.0497(14) 0.0672(15) 0.0094(11) -0.0012(11) -0.0062(10)
C12 0.0634(16) 0.097(2) 0.0667(17) 0.0130(16) 0.0043(13) 0.0035(15)
C13 0.0495(13) 0.0364(12) 0.0891(18) 0.0070(12) 0.0045(12) -0.0018(10)
C14 0.0358(11) 0.0564(14) 0.0674(15) 0.0042(11) 0.0051(10) -0.0123(10)
C15 0.0376(11) 0.0525(13) 0.0610(14) -0.0102(11) 0.0051(10) -0.0006(10)
C16 0.0530(14) 0.102(2) 0.0716(17) -0.0207(16) -0.0175(13) 0.0244(15)
C17 0.0413(11) 0.0386(11) 0.0495(12) -0.0050(9) -0.0009(9) 0.0017(9)
C18 0.0337(10) 0.0346(10) 0.0383(10) 0.0033(8) 0.0018(8) -0.0070(8)
C19 0.0524(12) 0.0467(12) 0.0346(10) 0.0034(9) 0.0076(9) -0.0169(10)
C20 0.0512(12) 0.0440(12) 0.0343(10) -0.0034(9) 0.0058(9) -0.0155(10)
C21 0.0301(9) 0.0352(10) 0.0369(10) 0.0020(8) 0.0012(7) -0.0049(8)
C22 0.0461(11) 0.0373(11) 0.0352(10) 0.0036(8) 0.0080(8) -0.0090(9)
C23 0.0495(11) 0.0357(11) 0.0350(10) -0.0015(8) 0.0052(9) -0.0098(9)
C24 0.0322(9) 0.0344(10) 0.0349(10) 0.0012(8) 0.0010(7) -0.0028(8)
C25 0.0363(10) 0.0323(10) 0.0348(10) -0.0026(8) 0.0032(8) -0.0070(8)
C26 0.0400(10) 0.0304(10) 0.0365(10) -0.0025(8) 0.0071(8) -0.0068(8)
C27 0.0423(11) 0.0364(11) 0.0437(11) -0.0018(9) 0.0017(9) -0.0025(9)
C28 0.0515(12) 0.0327(11) 0.0436(11) 0.0046(9) 0.0012(9) -0.0018(9)
C29 0.0531(12) 0.0289(10) 0.0374(10) 0.0011(8) 0.0060(9) -0.0073(9)
C30 0.0441(11) 0.0292(10) 0.0339(10) -0.0046(8) 0.0063(8) -0.0080(8)
C31 0.0477(11) 0.0305(10) 0.0391(10) -0.0032(8) 0.0091(9) -0.0103(9)
C32 0.0408(10) 0.0360(11) 0.0361(10) -0.0072(8) 0.0059(8) -0.0066(8)
C33 0.0407(11) 0.0438(12) 0.0468(12) -0.0104(9) 0.0062(9) -0.0072(9)
C34 0.0410(11) 0.0572(14) 0.0475(12) -0.0128(10) 0.0029(9) -0.0019(10)
C35 0.0513(12) 0.0549(14) 0.0375(11) -0.0021(10) 0.0024(9) 0.0066(10)
C36 0.0494(12) 0.0461(12) 0.0356(10) 0.0030(9) 0.0053(9) -0.0015(10)
C37 0.0442(11) 0.0381(11) 0.0312(10) -0.0022(8) 0.0036(8) -0.0031(9)
C38 0.0426(11) 0.0349(10) 0.0378(10) 0.0021(8) 0.0065(8) -0.0086(9)
C39 0.0427(10) 0.0302(10) 0.0321(9) -0.0028(8) 0.0049(8) -0.0054(8)

loop_
_atom_type_symbol
_atom_type_description
_atom_type_scat_dispersion_real
_atom_type_scat_dispersion_imag
_atom_type_scat_source
C C 0.0181 0.0091 'International Tables Vol C Tables 4.2.6.8 and 6.1.1.4'
H H 0.0000 0.0000 'International Tables Vol C Tables 4.2.6.8 and 6.1.1.4'
N N 0.0311 0.0180 'International Tables Vol C Tables 4.2.6.8 and 6.1.1.4'
F F 0.0727 0.0534 'International Tables Vol C Tables 4.2.6.8 and 6.1.1.4'
B B 0.0090 0.0039 'International Tables Vol C Tables 4.2.6.8 and 6.1.1.4'

loop_
_geom_angle_atom_site_label_1
_geom_angle_atom_site_label_2
_geom_angle_atom_site_label_3
_geom_angle
B N1 C1 127.81(15)
B N1 C4 124.69(15)
C1 N1 C4 107.50(15)
B N2 C6 124.82(15)
B N2 C9 126.85(16)
C6 N2 C9 108.32(15)
N4 N3 C24 109.60(15)
N3 N4 N5 107.01(15)
N4 N5 C25 110.60(15)
N4 N5 C26 119.88(15)
C25 N5 C26 129.52(15)
F1 B F2 108.52(16)
F1 B N1 109.85(15)
F1 B N2 110.47(16)
F2 B N1 110.71(16)
F2 B N2 110.01(15)
N1 B N2 107.28(15)
N1 C1 C2 110.32(16)
N1 C1 C10 123.58(18)
C2 C1 C10 126.08(18)
C1 C2 C3 107.30(18)
C1 C2 C11 125.45(18)
C3 C2 C11 127.2(2)
C2 C3 C4 106.99(17)
C2 C3 C13 124.16(19)
C4 C3 C13 128.85(18)
N1 C4 C3 107.82(15)
N1 C4 C5 120.13(17)
C3 C4 C5 131.89(17)
C4 C5 C6 121.75(17)
C4 C5 C18 118.36(17)
C6 C5 C18 119.86(16)
N2 C6 C5 120.25(16)
N2 C6 C7 107.69(16)
C5 C6 C7 131.82(17)
C6 C7 C8 107.02(17)
C6 C7 C14 128.48(19)
C8 C7 C14 124.44(18)
C7 C8 C9 107.51(17)
C7 C8 C15 127.84(18)
C9 C8 C15 124.61(19)
N2 C9 C8 109.45(17)
N2 C9 C17 123.15(17)
C8 C9 C17 127.39(18)
C1 C10 H10A 109.5
C1 C10 H10B 109.5
C1 C10 H10C 109.5
H10A C10 H10B 109.5
H10A C10 H10C 109.5
H10B C10 H10C 109.5
C2 C11 H11A 109.1
C2 C11 H11B 109.1
C2 C11 C12 112.3(2)
H11A C11 H11B 107.9
H11A C11 C12 109.1
H11B C11 C12 109.1
C11 C12 H12A 109.5
C11 C12 H12B 109.5
C11 C12 H12C 109.5
H12A C12 H12B 109.5
H12A C12 H12C 109.5
H12B C12 H12C 109.5
C3 C13 H13A 109.5
C3 C13 H13B 109.5
C3 C13 H13C 109.5
H13A C13 H13B 109.5
H13A C13 H13C 109.5
H13B C13 H13C 109.5
C7 C14 H14A 109.5
C7 C14 H14B 109.5
C7 C14 H14C 109.5
H14A C14 H14B 109.5
H14A C14 H14C 109.5
H14B C14 H14C 109.5
C8 C15 H15A 108.9
C8 C15 H15B 108.9
C8 C15 C16 113.54(18)
H15A C15 H15B 107.7
H15A C15 C16 108.9
H15B C15 C16 108.9
C15 C16 H16A 109.5
C15 C16 H16B 109.5
C15 C16 H16C 109.5
H16A C16 H16B 109.5
H16A C16 H16C 109.5
H16B C16 H16C 109.5
C9 C17 H17A 109.5
C9 C17 H17B 109.5
C9 C17 H17C 109.5
H17A C17 H17B 109.5
H17A C17 H17C 109.5
H17B C17 H17C 109.5
C5 C18 C19 120.65(16)
C5 C18 C23 120.55(17)
C19 C18 C23 118.79(17)
C18 C19 H19 119.8
C18 C19 C20 120.39(18)
H19 C19 C20 119.8
C19 C20 H20 119.4
C19 C20 C21 121.15(19)
H20 C20 C21 119.4
C20 C21 C22 118.33(17)
C20 C21 C24 120.61(17)
C22 C21 C24 121.04(16)
C21 C22 H22 119.8
C21 C22 C23 120.40(17)
H22 C22 C23 119.8
C18 C23 C22 120.92(18)
C18 C23 H23 119.5
C22 C23 H23 119.5
N3 C24 C21 121.71(16)
N3 C24 C25 107.66(16)
C21 C24 C25 130.62(17)
N5 C25 C24 105.11(16)
N5 C25 H25 127.4
C24 C25 H25 127.4
N5 C26 C27 119.01(17)
N5 C26 C39 118.16(16)
C27 C26 C39 122.82(17)
C26 C27 H27 120.1
C26 C27 C28 119.84(19)
H27 C27 C28 120.1
C27 C28 H28 120.0
C27 C28 C29 120.08(19)
H28 C28 C29 120.0
C28 C29 H29 119.2
C28 C29 C30 121.59(18)
H29 C29 C30 119.2
C29 C30 C31 122.07(17)
C29 C30 C39 119.21(17)
C31 C30 C39 118.72(18)
C30 C31 H31 119.2
C30 C31 C32 121.61(17)
H31 C31 C32 119.2
C31 C32 C33 121.92(18)
C31 C32 C37 119.46(18)
C33 C32 C37 118.62(19)
C32 C33 H33 119.4
C32 C33 C34 121.1(2)
H33 C33 C34 119.4
C33 C34 H34 119.7
C33 C34 C35 120.6(2)
H34 C34 C35 119.7
C34 C35 H35 119.8
C34 C35 C36 120.5(2)
H35 C35 C36 119.8
C35 C36 H36 119.6
C35 C36 C37 120.9(2)
H36 C36 C37 119.6
C32 C37 C36 118.26(18)
C32 C37 C38 119.15(18)
C36 C37 C38 122.58(18)
C37 C38 H38 119.3
C37 C38 C39 121.44(17)
H38 C38 C39 119.3
C26 C39 C30 116.45(17)
C26 C39 C38 123.94(17)
C30 C39 C38 119.60(17)

loop_
_geom_bond_atom_site_label_1
_geom_bond_atom_site_label_2
_geom_bond_distance
F1 B 1.389(2)
F2 B 1.399(2)
N1 B 1.548(3)
N1 C1 1.349(2)
N1 C4 1.403(2)
N2 B 1.547(3)
N2 C6 1.395(2)
N2 C9 1.358(2)
N3 N4 1.307(2)
N3 C24 1.362(2)
N4 N5 1.348(2)
N5 C25 1.349(2)
N5 C26 1.437(2)
C1 C2 1.407(3)
C1 C10 1.489(3)
C2 C3 1.383(3)
C2 C11 1.519(3)
C3 C4 1.428(3)
C3 C13 1.506(3)
C4 C5 1.394(3)
C5 C6 1.398(3)
C5 C18 1.488(3)
C6 C7 1.426(3)
C7 C8 1.391(3)
C7 C14 1.497(3)
C8 C9 1.407(3)
C8 C15 1.503(3)
C9 C17 1.479(3)
C10 H10A 0.980
C10 H10B 0.980
C10 H10C 0.980
C11 H11A 0.990
C11 H11B 0.990
C11 C12 1.490(4)
C12 H12A 0.980
C12 H12B 0.980
C12 H12C 0.980
C13 H13A 0.980
C13 H13B 0.980
C13 H13C 0.980
C14 H14A 0.980
C14 H14B 0.980
C14 H14C 0.980
C15 H15A 0.990
C15 H15B 0.990
C15 C16 1.503(3)
C16 H16A 0.980
C16 H16B 0.980
C16 H16C 0.980
C17 H17A 0.980
C17 H17B 0.980
C17 H17C 0.980
C18 C19 1.385(3)
C18 C23 1.384(3)
C19 H19 0.950
C19 C20 1.377(3)
C20 H20 0.950
C20 C21 1.389(3)
C21 C22 1.390(3)
C21 C24 1.463(3)
C22 H22 0.950
C22 C23 1.381(3)
C23 H23 0.950
C24 C25 1.370(3)
C25 H25 0.950
C26 C27 1.357(3)
C26 C39 1.425(3)
C27 H27 0.950
C27 C28 1.411(3)
C28 H28 0.950
C28 C29 1.356(3)
C29 H29 0.950
C29 C30 1.417(3)
C30 C31 1.397(3)
C30 C39 1.439(3)
C31 H31 0.950
C31 C32 1.397(3)
C32 C33 1.424(3)
C32 C37 1.431(3)
C33 H33 0.950
C33 C34 1.349(3)
C34 H34 0.950
C34 C35 1.411(3)
C35 H35 0.950
C35 C36 1.361(3)
C36 H36 0.950
C36 C37 1.426(3)
C37 C38 1.397(3)
C38 H38 0.950
C38 C39 1.393(3)

loop_
_geom_torsion_atom_site_label_1
_geom_torsion_atom_site_label_2
_geom_torsion_atom_site_label_3
_geom_torsion_atom_site_label_4
_geom_torsion
C24 N3 N4 N5 0.5(2)
N3 N4 N5 C25 -0.8(2)
N3 N4 N5 C26 178.90(17)
C6 N2 B F1 -131.17(18)
C6 N2 B F2 109.04(19)
C6 N2 B N1 -11.5(2)
C9 N2 B F1 50.4(2)
C9 N2 B F2 -69.4(2)
C9 N2 B N1 170.09(16)
C1 N1 B F1 -49.6(2)
C1 N1 B F2 70.2(2)
C1 N1 B N2 -169.75(17)
C4 N1 B F1 130.69(17)
C4 N1 B F2 -109.47(19)
C4 N1 B N2 10.6(2)
B N1 C1 C2 178.83(17)
B N1 C1 C10 -2.5(3)
C4 N1 C1 C2 -1.5(2)
C4 N1 C1 C10 177.19(18)
N1 C1 C2 C3 2.5(2)
N1 C1 C2 C11 -175.92(19)
C10 C1 C2 C3 -176.11(19)
C10 C1 C2 C11 5.5(3)
C1 C2 C3 C4 -2.5(2)
C1 C2 C3 C13 178.1(2)
C11 C2 C3 C4 175.9(2)
C11 C2 C3 C13 -3.6(4)
B N1 C4 C3 179.62(17)
B N1 C4 C5 -4.4(3)
C1 N1 C4 C3 -0.1(2)
C1 N1 C4 C5 175.90(17)
C2 C3 C4 N1 1.6(2)
C2 C3 C4 C5 -173.7(2)
C13 C3 C4 N1 -178.9(2)
C13 C3 C4 C5 5.7(4)
N1 C4 C5 C6 -3.0(3)
N1 C4 C5 C18 179.00(16)
C3 C4 C5 C6 171.9(2)
C3 C4 C5 C18 -6.1(3)
B N2 C6 C5 6.1(3)
B N2 C6 C7 -178.97(16)
C9 N2 C6 C5 -175.20(16)
C9 N2 C6 C7 -0.27(19)
C4 C5 C6 N2 2.2(3)
C4 C5 C6 C7 -171.32(19)
C18 C5 C6 N2 -179.85(16)
C18 C5 C6 C7 6.6(3)
N2 C6 C7 C8 0.7(2)
N2 C6 C7 C14 -176.89(19)
C5 C6 C7 C8 174.79(19)
C5 C6 C7 C14 -2.8(3)
C6 C7 C8 C9 -0.8(2)
C6 C7 C8 C15 -178.63(18)
C14 C7 C8 C9 176.89(18)
C14 C7 C8 C15 -1.0(3)
B N2 C9 C8 178.44(16)
B N2 C9 C17 -1.8(3)
C6 N2 C9 C8 -0.2(2)
C6 N2 C9 C17 179.49(17)
C7 C8 C9 N2 0.6(2)
C7 C8 C9 C17 -179.06(19)
C15 C8 C9 N2 178.58(17)
C15 C8 C9 C17 -1.1(3)
C1 C2 C11 C12 -93.4(3)
C3 C2 C11 C12 88.5(3)
C7 C8 C15 C16 86.4(3)
C9 C8 C15 C16 -91.1(3)
C4 C5 C18 C19 79.1(2)
C4 C5 C18 C23 -99.5(2)
C6 C5 C18 C19 -98.9(2)
C6 C5 C18 C23 82.5(2)
C5 C18 C19 C20 -177.57(19)
C23 C18 C19 C20 1.0(3)
C18 C19 C20 C21 -1.6(3)
C19 C20 C21 C22 0.6(3)
C19 C20 C21 C24 178.95(19)
C20 C21 C22 C23 1.0(3)
C24 C21 C22 C23 -177.36(18)
C21 C22 C23 C18 -1.6(3)
C5 C18 C23 C22 179.15(18)
C19 C18 C23 C22 0.6(3)
N4 N3 C24 C21 -179.11(17)
N4 N3 C24 C25 0.0(2)
C20 C21 C24 N3 -22.0(3)
C20 C21 C24 C25 159.1(2)
C22 C21 C24 N3 156.28(19)
C22 C21 C24 C25 -22.6(3)
N4 N5 C25 C24 0.8(2)
C26 N5 C25 C24 -178.90(18)
N3 C24 C25 N5 -0.4(2)
C21 C24 C25 N5 178.51(18)
N4 N5 C26 C27 -79.1(2)
N4 N5 C26 C39 99.5(2)
C25 N5 C26 C27 100.5(2)
C25 N5 C26 C39 -80.9(2)
N5 C26 C27 C28 177.93(17)
C39 C26 C27 C28 -0.6(3)
C26 C27 C28 C29 -0.3(3)
C27 C28 C29 C30 0.8(3)
C28 C29 C30 C31 179.07(18)
C28 C29 C30 C39 -0.3(3)
C29 C30 C31 C32 -178.31(18)
C39 C30 C31 C32 1.1(3)
C30 C31 C32 C33 179.68(17)
C30 C31 C32 C37 0.1(3)
C31 C32 C33 C34 -178.58(19)
C37 C32 C33 C34 1.0(3)
C32 C33 C34 C35 0.7(3)
C33 C34 C35 C36 -1.5(3)
C34 C35 C36 C37 0.7(3)
C35 C36 C37 C32 0.9(3)
C35 C36 C37 C38 -179.93(19)
C31 C32 C37 C36 177.83(18)
C31 C32 C37 C38 -1.4(3)
C33 C32 C37 C36 -1.7(3)
C33 C32 C37 C38 179.08(17)
C32 C37 C38 C39 1.4(3)
C36 C37 C38 C39 -177.79(18)
C37 C38 C39 C26 178.64(17)
C37 C38 C39 C30 -0.2(3)
N5 C26 C39 C30 -177.53(15)
N5 C26 C39 C38 3.7(3)
C27 C26 C39 C30 1.0(3)
C27 C26 C39 C38 -177.83(19)
C29 C30 C39 C26 -0.5(3)
C29 C30 C39 C38 178.33(17)
C31 C30 C39 C26 -179.94(16)
C31 C30 C39 C38 -1.1(3)
